data_4065982
loop_
_publ_author_name
'Niu, Jun-Long'
'Chen, Qing-Tao'
'Hao, Xin-Qi'
'Zhao, Qing-Xiang'
'Gong, Jun-Fang'
'Song, Mao-Ping'

_publ_section_title
;
 Diphenylprolinol-Derived Symmetrical and Unsymmetrical Chiral Pincer
 Palladium(II) and Nickel(II) Complexes: Synthesis via One-Pot
 Phosphorylation/Metalation Reaction and C&#x2212;H Activation
;
_journal_issue 9
_journal_name_full Organometallics
_journal_page_first 2148
_journal_paper_doi 10.1021/om100234q
_journal_volume 29
_journal_year 2010
_chemical_absolute_configuration s
_chemical_formula_sum 'C36 H37 Cl N3 O3 P Pd'
_chemical_formula_weight 732.51
_chemical_name_systematic
; 
 ? 
;
_space_group_IT_number 4
_symmetry_cell_setting monoclinic
_symmetry_space_group_name_Hall 'P 2yb'
_symmetry_space_group_name_H-M 'P 1 21 1'
_atom_sites_solution_hydrogens geom
_atom_sites_solution_primary direct
_atom_sites_solution_secondary difmap
_audit_creation_method SHELXL-97
_cell_angle_alpha 90.00
_cell_angle_beta 96.50(3)
_cell_angle_gamma 90.00
_cell_formula_units_Z 2
_cell_length_a 10.277(2)
_cell_length_b 9.5577(19)
_cell_length_c 17.088(3)
_cell_measurement_reflns_used 4225
_cell_measurement_temperature 293(2)
_cell_measurement_theta_max 26.0696
_cell_measurement_theta_min 3.069
_cell_volume 1667.7(6)
_computing_cell_refinement 'CrystalClear (Rigaku/MSC Inc., 2006)'
_computing_data_collection 'CrystalClear (Rigaku/MSC Inc., 2006)'
_computing_data_reduction 'CrystalClear (Rigaku/MSC Inc., 2006)'
_computing_molecular_graphics 'CrystalClear (Rigaku/MSC Inc., 2006)'
_computing_publication_material 'CrystalClear (Rigaku/MSC Inc., 2006)'
_computing_structure_refinement 'SHELXL-97 (Sheldrick, 1997)'
_computing_structure_solution 'SHELXS-97 (Sheldrick, 1990)'
_diffrn_ambient_temperature 293(2)
_diffrn_measured_fraction_theta_full 0.996
_diffrn_measured_fraction_theta_max 0.996
_diffrn_measurement_device_type CCD
_diffrn_measurement_method dtprofit.ref
_diffrn_radiation_monochromator graphite
_diffrn_radiation_source 'fine-focus sealed tube'
_diffrn_radiation_type MoK\a
_diffrn_radiation_wavelength 0.71073
_diffrn_reflns_av_R_equivalents 0.0322
_diffrn_reflns_av_sigmaI/netI 0.0541
_diffrn_reflns_limit_h_max 12
_diffrn_reflns_limit_h_min -12
_diffrn_reflns_limit_k_max 11
_diffrn_reflns_limit_k_min -11
_diffrn_reflns_limit_l_max 18
_diffrn_reflns_limit_l_min -21
_diffrn_reflns_number 13383
_diffrn_reflns_theta_full 26.07
_diffrn_reflns_theta_max 26.07
_diffrn_reflns_theta_min 3.07
_exptl_absorpt_coefficient_mu 0.725
_exptl_absorpt_correction_T_max 0.8686
_exptl_absorpt_correction_T_min 0.8686
_exptl_absorpt_correction_type multi-scan
_exptl_crystal_colour Colorless
_exptl_crystal_density_diffrn 1.459
_exptl_crystal_density_method 'not measured'
_exptl_crystal_description PRISMATIC
_exptl_crystal_F_000 752
_exptl_crystal_size_max 0.20
_exptl_crystal_size_mid 0.20
_exptl_crystal_size_min 0.20
_refine_diff_density_max 0.338
_refine_diff_density_min -0.395
_refine_diff_density_rms 0.055
_refine_ls_abs_structure_details 'Flack H D (1983), Acta Cryst. A39, 876-881'
_refine_ls_abs_structure_Flack 0.00(3)
_refine_ls_extinction_method none
_refine_ls_goodness_of_fit_ref 1.012
_refine_ls_hydrogen_treatment constr
_refine_ls_matrix_type full
_refine_ls_number_parameters 396
_refine_ls_number_reflns 6334
_refine_ls_number_restraints 1
_refine_ls_restrained_S_all 1.012
_refine_ls_R_factor_all 0.0591
_refine_ls_R_factor_gt 0.0470
_refine_ls_shift/su_max 0.000
_refine_ls_shift/su_mean 0.000
_refine_ls_structure_factor_coef Fsqd
_refine_ls_weighting_details 'calc w=1/[\s^2^(Fo^2^)+(0.0438P)^2^+0.4939P] where P=(Fo^2^+2Fc^2^)/3'
_refine_ls_weighting_scheme calc
_refine_ls_wR_factor_gt 0.0933
_refine_ls_wR_factor_ref 0.1009
_reflns_number_gt 5231
_reflns_number_total 6334
_reflns_threshold_expression >2sigma(I)
_cod_data_source_file om100234q_si_002.cif
_cod_data_source_block complex-3
_cod_depositor_comments
;
The following automatic conversions were performed:

'_symmetry_cell_setting' value 'Monoclinic' changed to 'monoclinic'
according to /home/saulius/struct/CIF-dictionaries/cif_core.dic
dictionary named 'cif_core.dic' version 2.4.1 from
2010-06-29.

'_exptl_absorpt_correction_type' value 'Multi-scan'
changed to 'multi-scan' according to
/home/saulius/struct/CIF-dictionaries/cif_core.dic dictionary named
'cif_core.dic' version 2.4.1 from
2010-06-29.

'_refine_ls_hydrogen_treatment' value 'CONSTR' changed
to 'constr' according to
/home/saulius/struct/CIF-dictionaries/cif_core.dic dictionary named
'cif_core.dic' version 2.4.1 from 2010-06-29.

Automatic conversion script
Id: cif_fix_values 1715 2011-07-08 13:25:40Z adriana 
;
_cod_original_sg_symbol_H-M P2(1)
_cod_database_code 4065982

loop_
_symmetry_equiv_pos_as_xyz
'x, y, z'
'-x, y+1/2, -z'

loop_
_atom_site_label
_atom_site_type_symbol
_atom_site_fract_x
_atom_site_fract_y
_atom_site_fract_z
_atom_site_U_iso_or_equiv
_atom_site_adp_type
_atom_site_occupancy
_atom_site_symmetry_multiplicity
_atom_site_calc_flag
_atom_site_refinement_flags
Pd1 Pd 0.53441(3) 0.07121(5) 0.748751(19) 0.05413(12) Uani 1 1 d .
P1 P 0.60634(13) 0.28530(16) 0.76183(8) 0.0576(4) Uani 1 1 d .
C1 C 0.4670(5) 0.1405(6) 0.6447(3) 0.0503(12) Uani 1 1 d .
C2 C 0.3948(4) 0.0508(7) 0.5921(3) 0.0502(13) Uani 1 1 d .
C3 C 0.3503(5) 0.0943(7) 0.5168(3) 0.0561(15) Uani 1 1 d .
H3A H 0.3050 0.0336 0.4809 0.067 Uiso 1 1 calc R
C4 C 0.3752(5) 0.2319(6) 0.4962(3) 0.0598(14) Uani 1 1 d .
H4A H 0.3466 0.2627 0.4455 0.072 Uiso 1 1 calc R
C5 C 0.4413(5) 0.3239(6) 0.5489(3) 0.0592(14) Uani 1 1 d .
H5A H 0.4541 0.4164 0.5347 0.071 Uiso 1 1 calc R
C6 C 0.4873(5) 0.2767(6) 0.6222(3) 0.0516(12) Uani 1 1 d .
C7 C 0.4771(7) 0.3394(9) 0.8883(4) 0.096(2) Uani 1 1 d .
H7A H 0.4030 0.4021 0.8886 0.115 Uiso 1 1 calc R
H7B H 0.4449 0.2469 0.8731 0.115 Uiso 1 1 calc R
C8 C 0.5535(8) 0.3352(11) 0.9669(5) 0.128(3) Uani 1 1 d .
H8A H 0.5426 0.2455 0.9920 0.154 Uiso 1 1 calc R
H8B H 0.5249 0.4085 1.0003 0.154 Uiso 1 1 calc R
C9 C 0.6943(8) 0.3569(10) 0.9536(4) 0.106(3) Uani 1 1 d .
H9A H 0.7373 0.2683 0.9464 0.127 Uiso 1 1 calc R
H9B H 0.7418 0.4060 0.9976 0.127 Uiso 1 1 calc R
C10 C 0.6864(6) 0.4452(7) 0.8786(3) 0.0734(18) Uani 1 1 d .
H10A H 0.6734 0.5437 0.8917 0.088 Uiso 1 1 calc R
C11 C 0.7989(6) 0.4327(7) 0.8258(3) 0.0583(16) Uani 1 1 d .
C12 C 0.9288(5) 0.3886(7) 0.8737(3) 0.0621(15) Uani 1 1 d .
C13 C 0.9847(7) 0.2607(8) 0.8657(4) 0.083(2) Uani 1 1 d .
H13A H 0.9455 0.1965 0.8295 0.100 Uiso 1 1 calc R
C14 C 1.1017(8) 0.2264(9) 0.9123(4) 0.101(3) Uani 1 1 d .
H14A H 1.1401 0.1393 0.9068 0.121 Uiso 1 1 calc R
C15 C 1.1593(7) 0.3199(10) 0.9656(4) 0.092(2) Uani 1 1 d .
H15A H 1.2363 0.2966 0.9968 0.111 Uiso 1 1 calc R
C16 C 1.1043(7) 0.4455(10) 0.9726(4) 0.094(2) Uani 1 1 d .
H16A H 1.1434 0.5088 1.0094 0.113 Uiso 1 1 calc R
C17 C 0.9902(6) 0.4832(8) 0.9262(4) 0.086(2) Uani 1 1 d .
H17A H 0.9553 0.5722 0.9305 0.103 Uiso 1 1 calc R
C18 C 0.8204(4) 0.5582(8) 0.7743(3) 0.0558(13) Uani 1 1 d .
C19 C 0.8691(5) 0.5380(6) 0.7023(3) 0.0632(17) Uani 1 1 d .
H19A H 0.8837 0.4474 0.6854 0.076 Uiso 1 1 calc R
C20 C 0.8959(7) 0.6482(8) 0.6561(4) 0.0798(19) Uani 1 1 d .
H20A H 0.9297 0.6322 0.6087 0.096 Uiso 1 1 calc R
C21 C 0.8730(7) 0.7834(8) 0.6793(5) 0.0852(19) Uani 1 1 d .
H21A H 0.8917 0.8583 0.6478 0.102 Uiso 1 1 calc R
C22 C 0.8238(8) 0.8065(9) 0.7475(5) 0.099(2) Uani 1 1 d .
H22A H 0.8073 0.8975 0.7628 0.118 Uiso 1 1 calc R
C23 C 0.7969(8) 0.6935(9) 0.7959(4) 0.081(2) Uani 1 1 d .
H23A H 0.7629 0.7106 0.8432 0.097 Uiso 1 1 calc R
C24 C 0.3807(5) -0.0883(6) 0.6287(3) 0.0533(13) Uani 1 1 d .
C25 C 0.3305(10) -0.3125(7) 0.6592(4) 0.105(3) Uani 1 1 d .
H25A H 0.3840 -0.3882 0.6427 0.125 Uiso 1 1 calc R
H25B H 0.2463 -0.3499 0.6694 0.125 Uiso 1 1 calc R
C26 C 0.3978(7) -0.2400(7) 0.7313(4) 0.083(2) Uani 1 1 d .
H26A H 0.4761 -0.2933 0.7511 0.099 Uiso 1 1 calc R
C27 C 0.3170(9) -0.2106(9) 0.8003(5) 0.110(3) Uani 1 1 d .
H27A H 0.3731 -0.1608 0.8414 0.132 Uiso 1 1 calc R
C28 C 0.2004(10) -0.1266(11) 0.7789(6) 0.139(4) Uiso 1 1 d .
H28A H 0.1556 -0.1122 0.8246 0.209 Uiso 1 1 calc R
H28B H 0.1436 -0.1744 0.7392 0.209 Uiso 1 1 calc R
H28C H 0.2252 -0.0378 0.7589 0.209 Uiso 1 1 calc R
C29 C 0.2784(13) -0.3492(13) 0.8336(7) 0.187(5) Uiso 1 1 d .
H29A H 0.2289 -0.3328 0.8771 0.281 Uiso 1 1 calc R
H29B H 0.3558 -0.4017 0.8513 0.281 Uiso 1 1 calc R
H29C H 0.2260 -0.4011 0.7935 0.281 Uiso 1 1 calc R
C30 C 0.2188(6) -0.2141(6) 0.5327(3) 0.0635(15) Uani 1 1 d .
C31 C 0.1054(7) -0.1419(8) 0.5263(4) 0.0796(18) Uani 1 1 d .
H31A H 0.0889 -0.0774 0.5648 0.096 Uiso 1 1 calc R
C32 C 0.0118(6) -0.1655(8) 0.4604(4) 0.084(2) Uani 1 1 d .
H32A H -0.0673 -0.1173 0.4545 0.100 Uiso 1 1 calc R
C33 C 0.0415(7) -0.2635(8) 0.4044(4) 0.077(2) Uani 1 1 d .
C34 C 0.1563(8) -0.3338(8) 0.4132(4) 0.090(2) Uani 1 1 d .
H34A H 0.1749 -0.3983 0.3752 0.108 Uiso 1 1 calc R
C35 C 0.2437(8) -0.3112(7) 0.4763(4) 0.079(2) Uani 1 1 d .
H35A H 0.3218 -0.3612 0.4822 0.095 Uiso 1 1 calc R
C36 C -0.1561(7) -0.2146(11) 0.3227(6) 0.144(4) Uani 1 1 d .
H36A H -0.2073 -0.2476 0.2759 0.216 Uiso 1 1 calc R
H36B H -0.1317 -0.1189 0.3155 0.216 Uiso 1 1 calc R
H36C H -0.2066 -0.2211 0.3665 0.216 Uiso 1 1 calc R
O1 O 0.5558(4) 0.3646(4) 0.6783(2) 0.0675(11) Uani 1 1 d .
O2 O 0.7592(3) 0.3154(4) 0.7729(2) 0.0590(10) Uani 1 1 d .
O3 O -0.0446(6) -0.2954(6) 0.3374(3) 0.120(2) Uani 1 1 d .
N1 N 0.5681(4) 0.3909(5) 0.8325(3) 0.0676(13) Uani 1 1 d .
N2 N 0.4386(5) -0.1049(5) 0.6995(3) 0.0649(13) Uani 1 1 d .
N3 N 0.3142(5) -0.2029(5) 0.5995(3) 0.0734(14) Uani 1 1 d .
Cl1 Cl 0.61844(16) -0.0147(2) 0.87440(9) 0.0807(5) Uani 1 1 d .

loop_
_atom_site_aniso_label
_atom_site_aniso_U_11
_atom_site_aniso_U_22
_atom_site_aniso_U_33
_atom_site_aniso_U_23
_atom_site_aniso_U_13
_atom_site_aniso_U_12
Pd1 0.04233(18) 0.0705(2) 0.0471(2) 0.0070(3) -0.00580(13) -0.0039(3)
P1 0.0401(7) 0.0767(10) 0.0544(8) -0.0053(7) -0.0020(6) -0.0081(7)
C1 0.035(3) 0.062(3) 0.053(3) 0.002(2) 0.000(2) -0.001(2)
C2 0.044(2) 0.059(4) 0.047(2) 0.002(3) 0.0022(19) 0.000(3)
C3 0.054(3) 0.068(4) 0.045(3) -0.001(3) -0.002(2) 0.004(3)
C4 0.055(3) 0.080(4) 0.043(3) 0.013(3) 0.000(2) 0.000(3)
C5 0.051(3) 0.057(3) 0.069(4) 0.012(3) 0.004(3) -0.007(3)
C6 0.039(3) 0.066(3) 0.047(3) 0.001(3) -0.005(2) -0.006(2)
C7 0.068(4) 0.132(7) 0.094(5) -0.006(5) 0.036(4) -0.005(4)
C8 0.113(7) 0.195(10) 0.084(6) -0.015(6) 0.045(5) -0.027(7)
C9 0.096(5) 0.175(8) 0.051(4) -0.005(5) 0.021(4) -0.026(6)
C10 0.064(4) 0.090(5) 0.069(4) -0.034(3) 0.020(3) -0.009(3)
C11 0.047(3) 0.079(4) 0.049(3) -0.024(3) 0.005(3) -0.011(3)
C12 0.054(3) 0.092(5) 0.039(3) -0.008(3) -0.001(2) -0.017(3)
C13 0.085(5) 0.093(5) 0.066(4) -0.005(4) -0.015(3) 0.007(4)
C14 0.099(6) 0.107(6) 0.090(5) -0.001(4) -0.021(5) 0.021(5)
C15 0.064(4) 0.139(7) 0.069(5) 0.026(5) -0.014(3) -0.004(5)
C16 0.074(5) 0.127(7) 0.074(5) -0.004(4) -0.023(4) -0.029(5)
C17 0.074(4) 0.107(5) 0.070(4) -0.015(4) -0.022(3) -0.009(4)
C18 0.045(2) 0.068(4) 0.053(3) -0.011(3) -0.0034(19) 0.000(3)
C19 0.067(3) 0.071(5) 0.052(3) -0.010(3) 0.011(3) 0.003(3)
C20 0.089(5) 0.094(5) 0.056(4) 0.006(4) 0.004(3) -0.002(4)
C21 0.077(5) 0.084(5) 0.092(5) 0.014(4) 0.000(4) 0.011(4)
C22 0.101(6) 0.077(5) 0.119(7) -0.002(5) 0.021(5) 0.016(5)
C23 0.067(5) 0.098(6) 0.081(5) -0.021(4) 0.025(4) 0.005(4)
C24 0.055(3) 0.054(3) 0.051(3) 0.005(3) 0.007(2) -0.002(3)
C25 0.160(9) 0.047(4) 0.098(5) 0.016(4) -0.024(5) -0.008(4)
C26 0.095(5) 0.069(4) 0.077(4) 0.030(3) -0.023(4) 0.001(4)
C27 0.127(7) 0.106(6) 0.093(6) 0.038(5) -0.008(5) -0.045(5)
C30 0.075(4) 0.051(3) 0.063(4) -0.002(3) 0.001(3) -0.021(3)
C31 0.076(4) 0.099(5) 0.064(4) 0.003(4) 0.010(3) -0.015(4)
C32 0.062(4) 0.097(5) 0.093(5) 0.019(4) 0.014(4) -0.014(4)
C33 0.092(5) 0.078(4) 0.056(4) 0.003(3) -0.011(4) -0.044(4)
C34 0.100(6) 0.080(5) 0.087(5) -0.010(4) -0.003(5) -0.013(4)
C35 0.098(6) 0.066(4) 0.072(4) -0.016(3) 0.000(4) -0.014(4)
C36 0.045(4) 0.197(10) 0.188(10) 0.085(8) 0.001(5) 0.006(5)
O1 0.063(2) 0.069(2) 0.066(2) 0.008(2) -0.0132(19) -0.022(2)
O2 0.0397(19) 0.082(3) 0.055(2) -0.0273(19) 0.0024(16) -0.0046(18)
O3 0.118(5) 0.127(5) 0.110(4) -0.008(4) -0.009(4) -0.034(4)
N1 0.038(2) 0.098(4) 0.068(3) -0.010(3) 0.013(2) -0.004(2)
N2 0.065(3) 0.059(3) 0.066(3) 0.013(2) -0.011(2) -0.007(2)
N3 0.090(4) 0.051(3) 0.073(3) -0.002(2) -0.017(3) -0.010(3)
Cl1 0.0731(10) 0.1131(12) 0.0515(8) 0.0147(8) -0.0128(7) 0.0072(9)

loop_
_atom_type_symbol
_atom_type_description
_atom_type_scat_dispersion_real
_atom_type_scat_dispersion_imag
_atom_type_scat_source
C C 0.0033 0.0016 'International Tables Vol C Tables 4.2.6.8 and 6.1.1.4'
H H 0.0000 0.0000 'International Tables Vol C Tables 4.2.6.8 and 6.1.1.4'
N N 0.0061 0.0033 'International Tables Vol C Tables 4.2.6.8 and 6.1.1.4'
O O 0.0106 0.0060 'International Tables Vol C Tables 4.2.6.8 and 6.1.1.4'
P P 0.1023 0.0942 'International Tables Vol C Tables 4.2.6.8 and 6.1.1.4'
Pd Pd -0.9988 1.0072 'International Tables Vol C Tables 4.2.6.8 and 6.1.1.4'
Cl Cl 0.1484 0.1585 'International Tables Vol C Tables 4.2.6.8 and 6.1.1.4'

loop_
_geom_angle_atom_site_label_1
_geom_angle_atom_site_label_2
_geom_angle_atom_site_label_3
_geom_angle
C1 Pd1 N2 78.6(2)
C1 Pd1 P1 81.71(16)
N2 Pd1 P1 160.31(13)
C1 Pd1 Cl1 179.23(17)
N2 Pd1 Cl1 101.15(13)
P1 Pd1 Cl1 98.51(6)
O2 P1 O1 103.3(2)
O2 P1 N1 96.7(2)
O1 P1 N1 105.9(3)
O2 P1 Pd1 120.16(16)
O1 P1 Pd1 105.87(14)
N1 P1 Pd1 122.82(19)
C6 C1 C2 119.1(5)
C6 C1 Pd1 121.7(4)
C2 C1 Pd1 119.2(4)
C3 C2 C1 120.8(6)
C3 C2 C24 128.7(5)
C1 C2 C24 110.5(4)
C2 C3 C4 118.0(5)
C2 C3 H3A 121.0
C4 C3 H3A 121.0
C5 C4 C3 121.8(5)
C5 C4 H4A 119.1
C3 C4 H4A 119.1
C6 C5 C4 118.8(5)
C6 C5 H5A 120.6
C4 C5 H5A 120.6
C5 C6 C1 121.4(5)
C5 C6 O1 121.6(5)
C1 C6 O1 117.0(4)
C8 C7 N1 106.5(6)
C8 C7 H7A 110.4
N1 C7 H7A 110.4
C8 C7 H7B 110.4
N1 C7 H7B 110.4
H7A C7 H7B 108.6
C7 C8 C9 106.3(6)
C7 C8 H8A 110.5
C9 C8 H8A 110.5
C7 C8 H8B 110.5
C9 C8 H8B 110.5
H8A C8 H8B 108.7
C8 C9 C10 104.0(6)
C8 C9 H9A 111.0
C10 C9 H9A 111.0
C8 C9 H9B 111.0
C10 C9 H9B 111.0
H9A C9 H9B 109.0
N1 C10 C9 102.6(5)
N1 C10 C11 106.7(4)
C9 C10 C11 118.2(6)
N1 C10 H10A 109.6
C9 C10 H10A 109.6
C11 C10 H10A 109.6
O2 C11 C18 107.1(4)
O2 C11 C12 106.3(5)
C18 C11 C12 110.4(5)
O2 C11 C10 104.1(4)
C18 C11 C10 116.4(5)
C12 C11 C10 111.7(5)
C13 C12 C17 119.1(6)
C13 C12 C11 122.7(5)
C17 C12 C11 118.2(6)
C12 C13 C14 119.7(7)
C12 C13 H13A 120.1
C14 C13 H13A 120.1
C15 C14 C13 120.3(8)
C15 C14 H14A 119.8
C13 C14 H14A 119.8
C16 C15 C14 119.6(7)
C16 C15 H15A 120.2
C14 C15 H15A 120.2
C15 C16 C17 121.3(7)
C15 C16 H16A 119.3
C17 C16 H16A 119.3
C12 C17 C16 119.9(7)
C12 C17 H17A 120.0
C16 C17 H17A 120.0
C23 C18 C19 117.4(6)
C23 C18 C11 123.1(5)
C19 C18 C11 119.5(6)
C20 C19 C18 121.4(6)
C20 C19 H19A 119.3
C18 C19 H19A 119.3
C19 C20 C21 120.3(6)
C19 C20 H20A 119.8
C21 C20 H20A 119.8
C22 C21 C20 119.9(7)
C22 C21 H21A 120.1
C20 C21 H21A 120.1
C21 C22 C23 120.2(8)
C21 C22 H22A 119.9
C23 C22 H22A 119.9
C18 C23 C22 120.8(7)
C18 C23 H23A 119.6
C22 C23 H23A 119.6
N2 C24 N3 113.8(5)
N2 C24 C2 116.5(5)
N3 C24 C2 129.6(5)
N3 C25 C26 104.3(5)
N3 C25 H25A 110.9
C26 C25 H25A 110.9
N3 C25 H25B 110.9
C26 C25 H25B 110.9
H25A C25 H25B 108.9
N2 C26 C25 102.9(5)
N2 C26 C27 108.7(6)
C25 C26 C27 118.1(7)
N2 C26 H26A 108.9
C25 C26 H26A 108.9
C27 C26 H26A 108.9
C28 C27 C29 109.5(9)
C28 C27 C26 114.1(7)
C29 C27 C26 108.3(8)
C28 C27 H27A 108.2
C29 C27 H27A 108.2
C26 C27 H27A 108.2
C27 C28 H28A 109.5
C27 C28 H28B 109.5
H28A C28 H28B 109.5
C27 C28 H28C 109.5
H28A C28 H28C 109.5
H28B C28 H28C 109.5
C27 C29 H29A 109.5
C27 C29 H29B 109.5
H29A C29 H29B 109.5
C27 C29 H29C 109.5
H29A C29 H29C 109.5
H29B C29 H29C 109.5
C31 C30 C35 120.9(6)
C31 C30 N3 122.6(6)
C35 C30 N3 116.4(6)
C30 C31 C32 119.1(7)
C30 C31 H31A 120.5
C32 C31 H31A 120.5
C33 C32 C31 118.1(7)
C33 C32 H32A 120.9
C31 C32 H32A 120.9
C34 C33 C32 120.8(6)
C34 C33 O3 116.5(7)
C32 C33 O3 122.6(8)
C35 C34 C33 120.4(7)
C35 C34 H34A 119.8
C33 C34 H34A 119.8
C34 C35 C30 120.6(7)
C34 C35 H35A 119.7
C30 C35 H35A 119.7
O3 C36 H36A 109.5
O3 C36 H36B 109.5
H36A C36 H36B 109.5
O3 C36 H36C 109.5
H36A C36 H36C 109.5
H36B C36 H36C 109.5
C6 O1 P1 113.7(3)
C11 O2 P1 114.4(3)
C36 O3 C33 117.5(8)
C10 N1 C7 108.3(5)
C10 N1 P1 110.9(3)
C7 N1 P1 118.9(5)
C24 N2 C26 109.3(5)
C24 N2 Pd1 115.1(4)
C26 N2 Pd1 134.3(4)
C24 N3 C30 129.1(5)
C24 N3 C25 108.0(5)
C30 N3 C25 121.4(5)

loop_
_geom_bond_atom_site_label_1
_geom_bond_atom_site_label_2
_geom_bond_distance
Pd1 C1 1.949(5)
Pd1 N2 2.079(5)
Pd1 P1 2.1786(16)
Pd1 Cl1 2.3687(15)
P1 O2 1.588(4)
P1 O1 1.647(4)
P1 N1 1.655(5)
C1 C6 1.380(7)
C1 C2 1.394(7)
C2 C3 1.381(6)
C2 C24 1.483(8)
C3 C4 1.393(8)
C3 H3A 0.9300
C4 C5 1.382(8)
C4 H4A 0.9300
C5 C6 1.364(7)
C5 H5A 0.9300
C6 O1 1.404(6)
C7 C8 1.477(10)
C7 N1 1.493(8)
C7 H7A 0.9700
C7 H7B 0.9700
C8 C9 1.505(10)
C8 H8A 0.9700
C8 H8B 0.9700
C9 C10 1.528(9)
C9 H9A 0.9700
C9 H9B 0.9700
C10 N1 1.467(7)
C10 C11 1.551(8)
C10 H10A 0.9800
C11 O2 1.468(7)
C11 C18 1.518(9)
C11 C12 1.543(8)
C12 C13 1.365(9)
C12 C17 1.376(8)
C13 C14 1.404(9)
C13 H13A 0.9300
C14 C15 1.362(11)
C14 H14A 0.9300
C15 C16 1.338(11)
C15 H15A 0.9300
C16 C17 1.387(9)
C16 H16A 0.9300
C17 H17A 0.9300
C18 C23 1.374(10)
C18 C19 1.393(7)
C19 C20 1.363(8)
C19 H19A 0.9300
C20 C21 1.380(10)
C20 H20A 0.9300
C21 C22 1.339(10)
C21 H21A 0.9300
C22 C23 1.407(11)
C22 H22A 0.9300
C23 H23A 0.9300
C24 N2 1.296(6)
C24 N3 1.356(7)
C25 N3 1.459(8)
C25 C26 1.512(9)
C25 H25A 0.9700
C25 H25B 0.9700
C26 N2 1.480(7)
C26 C27 1.541(11)
C26 H26A 0.9800
C27 C28 1.454(12)
C27 C29 1.513(13)
C27 H27A 0.9800
C28 H28A 0.9600
C28 H28B 0.9600
C28 H28C 0.9600
C29 H29A 0.9600
C29 H29B 0.9600
C29 H29C 0.9600
C30 C31 1.348(9)
C30 C35 1.383(8)
C30 N3 1.421(7)
C31 C32 1.415(9)
C31 H31A 0.9300
C32 C33 1.398(10)
C32 H32A 0.9300
C33 C34 1.351(10)
C33 O3 1.399(7)
C34 C35 1.340(9)
C34 H34A 0.9300
C35 H35A 0.9300
C36 O3 1.381(9)
C36 H36A 0.9600
C36 H36B 0.9600
C36 H36C 0.9600

loop_
_geom_torsion_atom_site_label_1
_geom_torsion_atom_site_label_2
_geom_torsion_atom_site_label_3
_geom_torsion_atom_site_label_4
_geom_torsion
C1 Pd1 P1 O2 -115.2(2)
N2 Pd1 P1 O2 -118.5(5)
Cl1 Pd1 P1 O2 64.10(18)
C1 Pd1 P1 O1 1.1(2)
N2 Pd1 P1 O1 -2.2(5)
Cl1 Pd1 P1 O1 -179.65(17)
C1 Pd1 P1 N1 122.5(3)
N2 Pd1 P1 N1 119.2(5)
Cl1 Pd1 P1 N1 -58.2(2)
N2 Pd1 C1 C6 179.0(5)
P1 Pd1 C1 C6 0.1(4)
Cl1 Pd1 C1 C6 -107(13)
N2 Pd1 C1 C2 0.0(4)
P1 Pd1 C1 C2 -178.8(4)
Cl1 Pd1 C1 C2 74(13)
C6 C1 C2 C3 3.8(8)
Pd1 C1 C2 C3 -177.2(4)
C6 C1 C2 C24 -178.0(5)
Pd1 C1 C2 C24 1.0(6)
C1 C2 C3 C4 -2.6(8)
C24 C2 C3 C4 179.6(5)
C2 C3 C4 C5 -0.6(8)
C3 C4 C5 C6 2.4(9)
C4 C5 C6 C1 -1.2(8)
C4 C5 C6 O1 179.7(5)
C2 C1 C6 C5 -1.9(8)
Pd1 C1 C6 C5 179.2(4)
C2 C1 C6 O1 177.3(4)
Pd1 C1 C6 O1 -1.7(7)
N1 C7 C8 C9 -10.9(10)
C7 C8 C9 C10 28.7(10)
C8 C9 C10 N1 -35.3(8)
C8 C9 C10 C11 -152.2(7)
N1 C10 C11 O2 -27.2(6)
C9 C10 C11 O2 87.6(6)
N1 C10 C11 C18 90.4(6)
C9 C10 C11 C18 -154.8(5)
N1 C10 C11 C12 -141.5(5)
C9 C10 C11 C12 -26.7(8)
O2 C11 C12 C13 -2.1(8)
C18 C11 C12 C13 -118.0(7)
C10 C11 C12 C13 110.8(7)
O2 C11 C12 C17 177.6(5)
C18 C11 C12 C17 61.7(7)
C10 C11 C12 C17 -69.5(7)
C17 C12 C13 C14 1.6(11)
C11 C12 C13 C14 -178.7(6)
C12 C13 C14 C15 0.2(12)
C13 C14 C15 C16 -0.7(13)
C14 C15 C16 C17 -0.6(13)
C13 C12 C17 C16 -2.9(10)
C11 C12 C17 C16 177.4(6)
C15 C16 C17 C12 2.5(12)
O2 C11 C18 C23 147.9(6)
C12 C11 C18 C23 -96.7(6)
C10 C11 C18 C23 31.9(7)
O2 C11 C18 C19 -33.7(6)
C12 C11 C18 C19 81.7(6)
C10 C11 C18 C19 -149.6(5)
C23 C18 C19 C20 1.8(9)
C11 C18 C19 C20 -176.8(5)
C18 C19 C20 C21 -1.1(10)
C19 C20 C21 C22 -0.3(11)
C20 C21 C22 C23 0.8(12)
C19 C18 C23 C22 -1.2(10)
C11 C18 C23 C22 177.3(7)
C21 C22 C23 C18 -0.1(12)
C3 C2 C24 N2 176.0(5)
C1 C2 C24 N2 -2.0(7)
C3 C2 C24 N3 -4.9(10)
C1 C2 C24 N3 177.1(6)
N3 C25 C26 N2 -12.1(8)
N3 C25 C26 C27 107.5(8)
N2 C26 C27 C28 59.0(9)
C25 C26 C27 C28 -57.6(9)
N2 C26 C27 C29 -178.7(7)
C25 C26 C27 C29 64.7(9)
C35 C30 C31 C32 -0.6(10)
N3 C30 C31 C32 -176.0(6)
C30 C31 C32 C33 0.0(10)
C31 C32 C33 C34 0.2(10)
C31 C32 C33 O3 179.5(6)
C32 C33 C34 C35 0.3(11)
O3 C33 C34 C35 -179.0(6)
C33 C34 C35 C30 -1.0(11)
C31 C30 C35 C34 1.2(10)
N3 C30 C35 C34 176.8(6)
C5 C6 O1 P1 -178.2(4)
C1 C6 O1 P1 2.6(6)
O2 P1 O1 C6 124.9(4)
N1 P1 O1 C6 -134.0(4)
Pd1 P1 O1 C6 -2.2(4)
C18 C11 O2 P1 -100.6(4)
C12 C11 O2 P1 141.3(4)
C10 C11 O2 P1 23.2(6)
O1 P1 O2 C11 98.1(4)
N1 P1 O2 C11 -10.0(4)
Pd1 P1 O2 C11 -144.3(3)
C34 C33 O3 C36 -173.2(7)
C32 C33 O3 C36 7.4(10)
C9 C10 N1 C7 29.3(7)
C11 C10 N1 C7 154.3(6)
C9 C10 N1 P1 -102.8(5)
C11 C10 N1 P1 22.1(6)
C8 C7 N1 C10 -12.0(8)
C8 C7 N1 P1 115.7(7)
O2 P1 N1 C10 -8.1(5)
O1 P1 N1 C10 -114.1(4)
Pd1 P1 N1 C10 124.5(4)
O2 P1 N1 C7 -134.6(5)
O1 P1 N1 C7 119.5(5)
Pd1 P1 N1 C7 -2.0(5)
N3 C24 N2 C26 -8.1(7)
C2 C24 N2 C26 171.2(5)
N3 C24 N2 Pd1 -177.2(4)
C2 C24 N2 Pd1 2.1(6)
C25 C26 N2 C24 12.6(8)
C27 C26 N2 C24 -113.4(6)
C25 C26 N2 Pd1 178.7(5)
C27 C26 N2 Pd1 52.8(8)
C1 Pd1 N2 C24 -1.2(4)
P1 Pd1 N2 C24 2.2(8)
Cl1 Pd1 N2 C24 179.6(4)
C1 Pd1 N2 C26 -166.8(6)
P1 Pd1 N2 C26 -163.4(5)
Cl1 Pd1 N2 C26 14.0(6)
N2 C24 N3 C30 165.3(6)
C2 C24 N3 C30 -13.9(11)
N2 C24 N3 C25 -0.4(8)
C2 C24 N3 C25 -179.6(6)
C31 C30 N3 C24 -60.0(9)
C35 C30 N3 C24 124.4(7)
C31 C30 N3 C25 104.0(8)
C35 C30 N3 C25 -71.6(9)
C26 C25 N3 C24 8.3(9)
C26 C25 N3 C30 -158.7(6)
